data_7054308
loop_
_publ_author_name
'Shixaliyev, Namiq Q.'
'Gurbanov, Atash V.'
'Maharramov, Abel M.'
'Mahmudov, Kamran T.'
'Kopylovich, Maximilian N.'
'Martins, Lu\'isa M. D. R. S.'
'Muzalevskiy, Vasily M.'
'Nenajdenko, Valentine G.'
'Pombeiro, Armando J. L.'

_publ_section_title
;
 Halogen-bonded
 tris(2,4-bis(trichloromethyl)-1,3,5-triazapentadienato)-M(iii) [M = Mn,
 Fe, Co] complexes and their catalytic activity in the peroxidative
 oxidation of 1-phenylethanol to acetophenone
;
_journal_issue 10
_journal_name_full 'New J. Chem.'
_journal_page_first 4807
_journal_paper_doi 10.1039/C4NJ00797B
_journal_volume 38
_journal_year 2014
_chemical_formula_moiety 'C12 H6 Cl18 Co N9, 2(C2 H6 O S)'
_chemical_formula_sum 'C16 H18 Cl18 Co N9 O2 S2'
_chemical_formula_weight 1129.54
_chemical_name_systematic
;
 ?
;
_space_group_IT_number 2
_symmetry_cell_setting triclinic
_symmetry_Int_Tables_number 2
_symmetry_space_group_name_Hall '-P 1'
_symmetry_space_group_name_H-M 'P -1'
_atom_sites_solution_hydrogens geom
_atom_sites_solution_primary direct
_atom_sites_solution_secondary difmap
_audit_creation_method SHELXL-97
_cell_angle_alpha 79.309(6)
_cell_angle_beta 76.007(6)
_cell_angle_gamma 74.967(6)
_cell_formula_units_Z 2
_cell_length_a 10.171(3)
_cell_length_b 13.499(4)
_cell_length_c 16.468(5)
_cell_measurement_reflns_used 3264
_cell_measurement_temperature 296(2)
_cell_measurement_theta_max 27.96
_cell_measurement_theta_min 2.33
_cell_volume 2100.6(11)
_computing_cell_refinement 'APEX2 v2008.6-1 (Bruker AXS)'
_computing_data_collection 'Bruker SMART'
_computing_data_reduction 'SAINT V7.34A (Bruker AXS, 2006)'
_computing_molecular_graphics 'Ortep-3 for Windows (Farrugia, 1997)'
_computing_publication_material 'WinGX publication routines (Farrugia, 1999)'
_computing_structure_refinement 'SHELXL-97 (Sheldrick, 1997)'
_computing_structure_solution 'SHELXS-97 (Sheldrick, 1990)'
_diffrn_ambient_temperature 296(2)
_diffrn_measured_fraction_theta_full 0.981
_diffrn_measured_fraction_theta_max 0.959
_diffrn_measurement_device_type 'Bruker APEX-II CCD'
_diffrn_measurement_method 'phi and omega scans'
_diffrn_radiation_monochromator graphite
_diffrn_radiation_source 'fine-focus sealed tube'
_diffrn_radiation_type MoK\a
_diffrn_radiation_wavelength 0.71073
_diffrn_reflns_av_R_equivalents 0.0316
_diffrn_reflns_av_sigmaI/netI 0.0316
_diffrn_reflns_limit_h_max 13
_diffrn_reflns_limit_h_min -13
_diffrn_reflns_limit_k_max 17
_diffrn_reflns_limit_k_min -17
_diffrn_reflns_limit_l_max 21
_diffrn_reflns_limit_l_min -21
_diffrn_reflns_number 38693
_diffrn_reflns_theta_full 27.50
_diffrn_reflns_theta_max 28.30
_diffrn_reflns_theta_min 1.90
_exptl_absorpt_coefficient_mu 1.687
_exptl_absorpt_correction_T_max 0.7291
_exptl_absorpt_correction_T_min 0.6778
_exptl_absorpt_correction_type multi-scan
_exptl_absorpt_process_details 'SADABS (Sheldrick, 2003)'
_exptl_crystal_colour red
_exptl_crystal_density_diffrn 1.786
_exptl_crystal_density_method 'not measured'
_exptl_crystal_description prism
_exptl_crystal_F_000 1116
_exptl_crystal_size_max 0.25
_exptl_crystal_size_mid 0.20
_exptl_crystal_size_min 0.20
_refine_diff_density_max 1.275
_refine_diff_density_min -0.646
_refine_diff_density_rms 0.106
_refine_ls_extinction_method none
_refine_ls_goodness_of_fit_ref 1.004
_refine_ls_hydrogen_treatment mixed
_refine_ls_matrix_type full
_refine_ls_number_parameters 471
_refine_ls_number_reflns 10016
_refine_ls_number_restraints 95
_refine_ls_restrained_S_all 1.014
_refine_ls_R_factor_all 0.1234
_refine_ls_R_factor_gt 0.0770
_refine_ls_shift/su_max 0.000
_refine_ls_shift/su_mean 0.000
_refine_ls_structure_factor_coef Fsqd
_refine_ls_weighting_details 'calc w=1/[\s^2^(Fo^2^)+(0.1231P)^2^+2.0712P] where P=(Fo^2^+2Fc^2^)/3'
_refine_ls_weighting_scheme calc
_refine_ls_wR_factor_gt 0.1981
_refine_ls_wR_factor_ref 0.2395
_reflns_number_gt 5748
_reflns_number_total 10016
_reflns_threshold_expression >2sigma(I)
_cod_data_source_file c4nj00797b2.cif
_cod_data_source_block new1
_cod_depositor_comments
;
The following automatic conversions were performed:

'_symmetry_cell_setting' value 'Triclinic' changed to 'triclinic'
according to
/usr/data/users/saulius/crontab/automatic-downloads/rss-feeds/RSC/lib/dictionaries/cif_core.dic
dictionary named 'cif_core.dic' version 2.4.2 from 2011-04-26.

Automatic conversion script
Id: cif_fix_values 2281 2013-09-26 08:29:07Z andrius 

 Adding full bibliography for 7054306--7054308.cif.
;
_cod_original_cell_volume 2100.6(10)
_cod_database_code 7054308

loop_
_symmetry_equiv_pos_as_xyz
'x, y, z'
'-x, -y, -z'

loop_
_atom_site_label
_atom_site_type_symbol
_atom_site_fract_x
_atom_site_fract_y
_atom_site_fract_z
_atom_site_U_iso_or_equiv
_atom_site_adp_type
_atom_site_occupancy
_atom_site_symmetry_multiplicity
_atom_site_calc_flag
_atom_site_refinement_flags
_atom_site_disorder_assembly
_atom_site_disorder_group
Co1 Co 0.04960(6) 0.26988(5) 0.23319(4) 0.0567(2) Uani 1 1 d . . .
N1 N -0.0681(5) 0.2163(4) 0.3301(3) 0.0666(11) Uani 1 1 d D . .
C2 C -0.1351(6) 0.2636(5) 0.3942(4) 0.0794(16) Uani 1 1 d . . .
N3 N -0.1570(6) 0.3638(5) 0.3981(4) 0.0937(17) Uani 1 1 d . . .
C4 C -0.1199(6) 0.4273(5) 0.3303(4) 0.0773(17) Uani 1 1 d . . .
N5 N -0.0414(5) 0.4053(3) 0.2596(3) 0.0692(12) Uani 1 1 d D . .
C6 C -0.1916(7) 0.2015(7) 0.4790(4) 0.095(2) Uani 1 1 d . . .
C7 C -0.1710(9) 0.5409(6) 0.3473(5) 0.111(3) Uani 1 1 d . . .
N8 N 0.1811(4) 0.2649(3) 0.3005(2) 0.0589(9) Uani 1 1 d D . .
C9 C 0.2902(5) 0.1951(4) 0.3068(3) 0.0547(10) Uani 1 1 d . . .
N10 N 0.3431(4) 0.1122(4) 0.2665(3) 0.0712(12) Uani 1 1 d . . .
C11 C 0.2665(5) 0.0875(4) 0.2217(3) 0.0610(12) Uani 1 1 d . . .
N12 N 0.1452(4) 0.1351(3) 0.2088(3) 0.0617(10) Uani 1 1 d D . .
C13 C 0.3828(6) 0.2004(4) 0.3672(3) 0.0649(12) Uani 1 1 d . . .
C14 C 0.3459(6) -0.0121(4) 0.1818(4) 0.0738(15) Uani 1 1 d . . .
N15 N 0.1647(5) 0.3285(3) 0.1358(3) 0.0633(10) Uani 1 1 d D . .
C16 C 0.1619(5) 0.3254(4) 0.0598(3) 0.0631(12) Uani 1 1 d . . .
N17 N 0.0701(5) 0.2946(4) 0.0300(3) 0.0725(12) Uani 1 1 d . . .
C18 C -0.0411(5) 0.2724(4) 0.0818(3) 0.0608(12) Uani 1 1 d . . .
N19 N -0.0730(5) 0.2669(3) 0.1629(3) 0.0638(11) Uani 1 1 d D . .
C20 C 0.2772(6) 0.3602(5) -0.0124(4) 0.0738(14) Uani 1 1 d . . .
C21 C -0.1370(7) 0.2431(5) 0.0343(4) 0.0836(17) Uani 1 1 d . . .
Cl1 Cl -0.1789(4) 0.0742(2) 0.47327(17) 0.1417(9) Uani 1 1 d . . .
Cl2 Cl -0.3673(2) 0.2562(3) 0.51729(17) 0.1403(10) Uani 1 1 d . . .
Cl3 Cl -0.0907(3) 0.2091(3) 0.55111(16) 0.1425(10) Uani 1 1 d . . .
Cl4 Cl -0.0745(3) 0.56207(17) 0.41568(14) 0.1188(7) Uani 1 1 d . . .
Cl5 Cl -0.3466(3) 0.5668(3) 0.3974(3) 0.2012(19) Uani 1 1 d . . .
Cl6 Cl -0.1431(5) 0.62899(17) 0.25394(18) 0.1888(18) Uani 1 1 d . . .
Cl7 Cl 0.4100(3) 0.08530(18) 0.43317(16) 0.1347(9) Uani 1 1 d . . .
Cl8 Cl 0.3091(2) 0.30037(16) 0.42975(12) 0.1037(6) Uani 1 1 d . . .
Cl9 Cl 0.5435(2) 0.2193(3) 0.30769(16) 0.1357(10) Uani 1 1 d . . .
Cl10 Cl 0.3908(3) -0.11283(13) 0.26068(15) 0.1157(7) Uani 1 1 d . . .
Cl11 Cl 0.4969(2) 0.01278(17) 0.11145(14) 0.1191(7) Uani 1 1 d . . .
Cl12 Cl 0.2494(2) -0.05013(18) 0.12187(18) 0.1328(10) Uani 1 1 d . . .
Cl13 Cl 0.3590(2) 0.25859(15) -0.07193(14) 0.1114(7) Uani 1 1 d . . .
Cl14 Cl 0.40029(19) 0.40184(18) 0.02313(13) 0.1022(5) Uani 1 1 d . . .
Cl15 Cl 0.1964(2) 0.46787(14) -0.07928(13) 0.0998(5) Uani 1 1 d . . .
Cl16 Cl -0.0515(3) 0.12130(18) 0.0021(2) 0.1431(11) Uani 1 1 d . . .
Cl17 Cl -0.1602(3) 0.3317(2) -0.05617(14) 0.1221(7) Uani 1 1 d . . .
Cl18 Cl -0.2994(2) 0.2343(3) 0.09596(16) 0.1307(9) Uani 1 1 d . . .
H15 H 0.230(7) 0.353(6) 0.147(5) 0.11(2) Uiso 1 1 d D . .
H1 H -0.062(6) 0.149(3) 0.345(4) 0.066(16) Uiso 1 1 d D . .
H12 H 0.113(7) 0.101(5) 0.179(4) 0.09(2) Uiso 1 1 d D . .
H8 H 0.167(8) 0.319(4) 0.327(5) 0.11(2) Uiso 1 1 d D . .
H19 H -0.132(7) 0.230(6) 0.194(5) 0.10(3) Uiso 1 1 d D . .
H5 H -0.027(9) 0.452(5) 0.215(4) 0.11(3) Uiso 1 1 d D . .
O3 O -0.1059(7) 0.0420(5) 0.2552(5) 0.135(2) Uani 1 1 d D . .
S1A S -0.1168(5) -0.0678(4) 0.2581(4) 0.177(2) Uani 0.760(6) 1 d PD A 1
C1A C -0.245(3) -0.0962(15) 0.3411(13) 0.245(14) Uani 0.760(6) 1 d PD A 1
H1A1 H -0.2263 -0.0844 0.3925 0.367 Uiso 0.760(6) 1 calc PR A 1
H1A2 H -0.2485 -0.1674 0.3450 0.367 Uiso 0.760(6) 1 calc PR A 1
H1A3 H -0.3331 -0.0526 0.3326 0.367 Uiso 0.760(6) 1 calc PR A 1
C2A C -0.219(4) -0.069(2) 0.1909(19) 0.306(19) Uani 0.760(6) 1 d PD A 1
H2A1 H -0.1739 -0.0505 0.1339 0.459 Uiso 0.760(6) 1 calc PR A 1
H2A2 H -0.3067 -0.0210 0.2042 0.459 Uiso 0.760(6) 1 calc PR A 1
H2A3 H -0.2353 -0.1377 0.1965 0.459 Uiso 0.760(6) 1 calc PR A 1
S1C S -0.2129(14) -0.0140(12) 0.2550(14) 0.177(2) Uani 0.240(6) 1 d PD A 2
C1C C -0.194(6) -0.125(3) 0.325(4) 0.245(14) Uani 0.240(6) 1 d PD A 2
H1C1 H -0.1818 -0.1092 0.3770 0.367 Uiso 0.240(6) 1 calc PR A 2
H1C2 H -0.1143 -0.1746 0.3020 0.367 Uiso 0.240(6) 1 calc PR A 2
H1C3 H -0.2757 -0.1520 0.3356 0.367 Uiso 0.240(6) 1 calc PR A 2
C2C C -0.156(7) -0.088(5) 0.174(3) 0.306(19) Uani 0.240(6) 1 d PD A 2
H2C1 H -0.0926 -0.0567 0.1299 0.459 Uiso 0.240(6) 1 calc PR A 2
H2C2 H -0.2336 -0.0921 0.1529 0.459 Uiso 0.240(6) 1 calc PR A 2
H2C3 H -0.1089 -0.1559 0.1946 0.459 Uiso 0.240(6) 1 calc PR A 2
O2 O 0.2415(10) 0.4774(6) 0.2264(5) 0.165(3) Uani 1 1 d DU . .
S2B S 0.3522(11) 0.5429(7) 0.2024(5) 0.178(2) Uani 0.473(5) 1 d PDU B 1
C1B C 0.497(2) 0.4688(19) 0.233(3) 0.216(5) Uani 0.473(5) 1 d PDU B 1
H1B1 H 0.5335 0.4112 0.2017 0.324 Uiso 0.473(5) 1 calc PR B 1
H1B2 H 0.4756 0.4439 0.2924 0.324 Uiso 0.473(5) 1 calc PR B 1
H1B3 H 0.5660 0.5094 0.2236 0.324 Uiso 0.473(5) 1 calc PR B 1
C3B C 0.317(3) 0.609(2) 0.2879(19) 0.216(5) Uani 0.473(5) 1 d PDU B 1
H3B1 H 0.2283 0.6573 0.2900 0.324 Uiso 0.473(5) 1 calc PR B 1
H3B2 H 0.3879 0.6464 0.2823 0.324 Uiso 0.473(5) 1 calc PR B 1
H3B3 H 0.3144 0.5612 0.3388 0.324 Uiso 0.473(5) 1 calc PR B 1
S2D S 0.2830(9) 0.5486(6) 0.2624(4) 0.178(2) Uani 0.527(5) 1 d PDU B 2
C1D C 0.4637(19) 0.519(2) 0.244(3) 0.216(5) Uani 0.527(5) 1 d PDU B 2
H1D1 H 0.4980 0.4465 0.2387 0.324 Uiso 0.527(5) 1 calc PR B 2
H1D2 H 0.4934 0.5343 0.2904 0.324 Uiso 0.527(5) 1 calc PR B 2
H1D3 H 0.4994 0.5590 0.1929 0.324 Uiso 0.527(5) 1 calc PR B 2
C3D C 0.287(3) 0.6640(12) 0.2049(19) 0.216(5) Uani 0.527(5) 1 d PDU B 2
H3D1 H 0.2066 0.6881 0.1803 0.324 Uiso 0.527(5) 1 calc PR B 2
H3D2 H 0.3696 0.6578 0.1610 0.324 Uiso 0.527(5) 1 calc PR B 2
H3D3 H 0.2888 0.7124 0.2405 0.324 Uiso 0.527(5) 1 calc PR B 2

loop_
_atom_site_aniso_label
_atom_site_aniso_U_11
_atom_site_aniso_U_22
_atom_site_aniso_U_33
_atom_site_aniso_U_23
_atom_site_aniso_U_13
_atom_site_aniso_U_12
Co1 0.0588(4) 0.0579(4) 0.0586(4) -0.0291(3) -0.0221(3) 0.0021(3)
N1 0.062(2) 0.074(3) 0.065(2) -0.028(2) -0.0123(19) -0.005(2)
C2 0.069(3) 0.103(4) 0.070(3) -0.039(3) -0.023(3) 0.000(3)
N3 0.106(4) 0.096(4) 0.076(3) -0.050(3) -0.018(3) 0.009(3)
C4 0.085(4) 0.078(3) 0.072(4) -0.043(3) -0.037(3) 0.018(3)
N5 0.081(3) 0.059(2) 0.070(3) -0.028(2) -0.033(2) 0.010(2)
C6 0.080(4) 0.136(6) 0.071(4) -0.035(4) -0.014(3) -0.013(4)
C7 0.117(5) 0.100(5) 0.123(6) -0.075(4) -0.058(5) 0.036(4)
N8 0.067(2) 0.058(2) 0.059(2) -0.0281(18) -0.0248(18) -0.0009(18)
C9 0.062(3) 0.060(2) 0.047(2) -0.0192(19) -0.0190(19) -0.005(2)
N10 0.063(2) 0.076(3) 0.082(3) -0.041(2) -0.030(2) 0.009(2)
C11 0.058(3) 0.064(3) 0.064(3) -0.035(2) -0.015(2) 0.003(2)
N12 0.066(2) 0.058(2) 0.068(2) -0.0315(19) -0.0251(19) 0.0002(18)
C13 0.071(3) 0.076(3) 0.056(3) -0.017(2) -0.027(2) -0.012(2)
C14 0.074(3) 0.066(3) 0.086(4) -0.042(3) -0.030(3) 0.010(2)
N15 0.069(2) 0.069(2) 0.061(2) -0.0249(19) -0.0251(19) -0.009(2)
C16 0.069(3) 0.056(3) 0.065(3) -0.021(2) -0.024(2) 0.004(2)
N17 0.074(3) 0.085(3) 0.069(3) -0.035(2) -0.031(2) -0.003(2)
C18 0.060(3) 0.058(3) 0.071(3) -0.030(2) -0.032(2) 0.006(2)
N19 0.060(2) 0.067(2) 0.071(3) -0.028(2) -0.027(2) 0.001(2)
C20 0.077(3) 0.075(3) 0.072(3) -0.028(3) -0.023(3) -0.002(3)
C21 0.092(4) 0.088(4) 0.088(4) -0.034(3) -0.052(3) -0.003(3)
Cl1 0.178(3) 0.1348(19) 0.1125(16) -0.0175(14) -0.0055(16) -0.0565(18)
Cl2 0.0826(12) 0.206(3) 0.1200(17) -0.0420(17) -0.0047(11) -0.0110(14)
Cl3 0.1425(19) 0.206(3) 0.1042(15) -0.0180(16) -0.0623(14) -0.0503(19)
Cl4 0.1499(18) 0.1161(14) 0.1107(14) -0.0625(12) -0.0510(13) -0.0091(12)
Cl5 0.1178(18) 0.195(3) 0.303(5) -0.175(3) -0.069(2) 0.0672(19)
Cl6 0.352(5) 0.0763(12) 0.1323(19) -0.0478(12) -0.118(3) 0.0502(19)
Cl7 0.211(3) 0.1002(14) 0.1143(15) 0.0156(11) -0.0998(18) -0.0322(15)
Cl8 0.1098(12) 0.1236(13) 0.0936(11) -0.0649(10) -0.0494(9) 0.0084(10)
Cl9 0.0917(12) 0.226(3) 0.1193(15) -0.0748(17) 0.0042(11) -0.0749(16)
Cl10 0.170(2) 0.0600(9) 0.1198(15) -0.0095(9) -0.0481(14) -0.0151(10)
Cl11 0.1150(14) 0.1130(14) 0.1134(14) -0.0566(12) 0.0245(11) -0.0131(11)
Cl12 0.1119(13) 0.1300(16) 0.187(2) -0.1172(17) -0.0665(14) 0.0208(11)
Cl13 0.1121(14) 0.0908(11) 0.1125(13) -0.0456(10) 0.0133(11) -0.0008(10)
Cl14 0.0840(10) 0.1342(15) 0.0982(12) -0.0139(10) -0.0272(9) -0.0346(10)
Cl15 0.1154(13) 0.0829(10) 0.1024(12) -0.0002(9) -0.0466(10) -0.0101(9)
Cl16 0.1498(19) 0.1100(14) 0.208(3) -0.0969(17) -0.0931(19) 0.0092(13)
Cl17 0.1406(17) 0.1419(18) 0.1030(13) -0.0066(12) -0.0780(13) -0.0227(14)
Cl18 0.0857(12) 0.208(3) 0.1233(16) -0.0389(16) -0.0476(11) -0.0396(14)
O3 0.129(5) 0.134(5) 0.165(6) -0.059(4) -0.017(4) -0.053(4)
S1A 0.110(3) 0.145(3) 0.292(6) -0.103(4) -0.009(3) -0.038(2)
C1A 0.31(3) 0.178(17) 0.22(2) -0.126(15) 0.11(2) -0.10(2)
C2A 0.43(5) 0.30(3) 0.31(3) 0.00(2) -0.18(3) -0.24(4)
S1C 0.110(3) 0.145(3) 0.292(6) -0.103(4) -0.009(3) -0.038(2)
C1C 0.31(3) 0.178(17) 0.22(2) -0.126(15) 0.11(2) -0.10(2)
C2C 0.43(5) 0.30(3) 0.31(3) 0.00(2) -0.18(3) -0.24(4)
O2 0.229(8) 0.134(5) 0.181(7) -0.024(5) -0.080(6) -0.089(6)
S2B 0.244(6) 0.230(5) 0.116(3) -0.036(4) -0.023(4) -0.155(5)
C1B 0.245(9) 0.163(9) 0.300(15) -0.103(8) -0.060(11) -0.095(8)
C3B 0.245(9) 0.163(9) 0.300(15) -0.103(8) -0.060(11) -0.095(8)
S2D 0.244(6) 0.230(5) 0.116(3) -0.036(4) -0.023(4) -0.155(5)
C1D 0.245(9) 0.163(9) 0.300(15) -0.103(8) -0.060(11) -0.095(8)
C3D 0.245(9) 0.163(9) 0.300(15) -0.103(8) -0.060(11) -0.095(8)

loop_
_atom_type_symbol
_atom_type_description
_atom_type_scat_dispersion_real
_atom_type_scat_dispersion_imag
_atom_type_scat_source
C C 0.0033 0.0016 'International Tables Vol C Tables 4.2.6.8 and 6.1.1.4'
H H 0.0000 0.0000 'International Tables Vol C Tables 4.2.6.8 and 6.1.1.4'
N N 0.0061 0.0033 'International Tables Vol C Tables 4.2.6.8 and 6.1.1.4'
O O 0.0106 0.0060 'International Tables Vol C Tables 4.2.6.8 and 6.1.1.4'
S S 0.1246 0.1234 'International Tables Vol C Tables 4.2.6.8 and 6.1.1.4'
Cl Cl 0.1484 0.1585 'International Tables Vol C Tables 4.2.6.8 and 6.1.1.4'
Co Co 0.3494 0.9721 'International Tables Vol C Tables 4.2.6.8 and 6.1.1.4'

loop_
_geom_angle_atom_site_label_1
_geom_angle_atom_site_label_2
_geom_angle_atom_site_label_3
_geom_angle
N12 Co1 N1 91.6(2)
N12 Co1 N5 178.00(18)
N1 Co1 N5 88.6(2)
N12 Co1 N19 87.67(17)
N1 Co1 N19 91.3(2)
N5 Co1 N19 94.31(18)
N12 Co1 N8 88.57(17)
N1 Co1 N8 89.79(19)
N5 Co1 N8 89.44(17)
N19 Co1 N8 176.12(16)
N12 Co1 N15 90.26(19)
N1 Co1 N15 178.10(19)
N5 Co1 N15 89.5(2)
N19 Co1 N15 88.5(2)
N8 Co1 N15 90.52(18)
C2 N1 Co1 126.3(5)
C2 N1 H1 108(4)
Co1 N1 H1 122(4)
N1 C2 N3 126.3(7)
N1 C2 C6 120.2(6)
N3 C2 C6 113.3(5)
C4 N3 C2 120.4(5)
N5 C4 N3 128.6(5)
N5 C4 C7 120.0(7)
N3 C4 C7 111.1(6)
C4 N5 Co1 125.5(5)
C4 N5 H5 123(6)
Co1 N5 H5 111(6)
C2 C6 Cl1 114.3(4)
C2 C6 Cl2 110.8(5)
Cl1 C6 Cl2 107.3(4)
C2 C6 Cl3 106.1(5)
Cl1 C6 Cl3 108.7(5)
Cl2 C6 Cl3 109.5(4)
C4 C7 Cl5 111.0(7)
C4 C7 Cl4 108.3(4)
Cl5 C7 Cl4 107.8(4)
C4 C7 Cl6 112.2(5)
Cl5 C7 Cl6 110.4(4)
Cl4 C7 Cl6 106.9(5)
C9 N8 Co1 126.7(3)
C9 N8 H8 117(5)
Co1 N8 H8 116(5)
N8 C9 N10 128.9(4)
N8 C9 C13 120.2(4)
N10 C9 C13 110.9(4)
C9 N10 C11 118.6(4)
N12 C11 N10 128.7(4)
N12 C11 C14 121.1(4)
N10 C11 C14 110.2(4)
C11 N12 Co1 126.5(3)
C11 N12 H12 112(5)
Co1 N12 H12 121(5)
C9 C13 Cl7 109.6(4)
C9 C13 Cl9 109.0(3)
Cl7 C13 Cl9 108.4(3)
C9 C13 Cl8 112.8(3)
Cl7 C13 Cl8 108.1(3)
Cl9 C13 Cl8 108.7(3)
C11 C14 Cl10 109.9(4)
C11 C14 Cl11 108.5(4)
Cl10 C14 Cl11 109.7(3)
C11 C14 Cl12 112.6(4)
Cl10 C14 Cl12 109.6(3)
Cl11 C14 Cl12 106.3(3)
C16 N15 Co1 125.5(4)
C16 N15 H15 120(5)
Co1 N15 H15 114(5)
N15 C16 N17 128.6(5)
N15 C16 C20 119.7(5)
N17 C16 C20 111.7(4)
C18 N17 C16 119.5(4)
N19 C18 N17 128.8(4)
N19 C18 C21 119.7(5)
N17 C18 C21 111.4(5)
C18 N19 Co1 125.2(4)
C18 N19 H19 121(6)
Co1 N19 H19 106(6)
C16 C20 Cl13 109.0(4)
C16 C20 Cl14 113.7(4)
Cl13 C20 Cl14 110.2(3)
C16 C20 Cl15 108.3(4)
Cl13 C20 Cl15 108.7(3)
Cl14 C20 Cl15 106.8(3)
C18 C21 Cl18 113.6(4)
C18 C21 Cl17 111.0(5)
Cl18 C21 Cl17 108.7(3)
C18 C21 Cl16 106.6(4)
Cl18 C21 Cl16 108.6(4)
Cl17 C21 Cl16 108.1(4)
O3 S1A C1A 109.5(6)
O3 S1A C2A 108.6(10)
C1A S1A C2A 89.1(12)
S1A C1A H1A1 109.5
S1A C1A H1A2 109.5
H1A1 C1A H1A2 109.5
S1A C1A H1A3 109.5
H1A1 C1A H1A3 109.5
H1A2 C1A H1A3 109.5
S1A C2A H2A1 109.5
S1A C2A H2A2 109.5
H2A1 C2A H2A2 109.5
S1A C2A H2A3 109.5
H2A1 C2A H2A3 109.5
H2A2 C2A H2A3 109.5
O3 S1C C1C 109.3(14)
O3 S1C C2C 109.1(14)
C1C S1C C2C 89.1(14)
S1C C1C H1C1 109.5
S1C C1C H1C2 109.5
H1C1 C1C H1C2 109.5
S1C C1C H1C3 109.5
H1C1 C1C H1C3 109.5
H1C2 C1C H1C3 109.5
S1C C2C H2C1 109.5
S1C C2C H2C2 109.5
H2C1 C2C H2C2 109.5
S1C C2C H2C3 109.5
H2C1 C2C H2C3 109.5
H2C2 C2C H2C3 109.5
O2 S2B C1B 107.4(10)
O2 S2B C3B 102.8(9)
C1B S2B C3B 89.8(12)
S2B C1B H1B1 109.5
S2B C1B H1B2 109.5
H1B1 C1B H1B2 109.5
S2B C1B H1B3 109.5
H1B1 C1B H1B3 109.5
H1B2 C1B H1B3 109.5
S2B C3B H3B1 109.5
S2B C3B H3B2 109.5
H3B1 C3B H3B2 109.5
S2B C3B H3B3 109.5
H3B1 C3B H3B3 109.5
H3B2 C3B H3B3 109.5
O2 S2D C3D 116.4(9)
O2 S2D C1D 108.0(9)
C3D S2D C1D 89.3(11)
S2D C1D H1D1 109.5
S2D C1D H1D2 109.5
H1D1 C1D H1D2 109.5
S2D C1D H1D3 109.5
H1D1 C1D H1D3 109.5
H1D2 C1D H1D3 109.5
S2D C3D H3D1 109.5
S2D C3D H3D2 109.5
H3D1 C3D H3D2 109.5
S2D C3D H3D3 109.5
H3D1 C3D H3D3 109.5
H3D2 C3D H3D3 109.5

loop_
_geom_bond_atom_site_label_1
_geom_bond_atom_site_label_2
_geom_bond_distance
Co1 N12 1.892(4)
Co1 N1 1.897(5)
Co1 N5 1.900(4)
Co1 N19 1.907(4)
Co1 N8 1.915(4)
Co1 N15 1.915(5)
N1 C2 1.290(7)
N1 H1 0.89(4)
C2 N3 1.323(9)
C2 C6 1.552(10)
N3 C4 1.316(9)
C4 N5 1.279(8)
C4 C7 1.543(8)
N5 H5 0.89(4)
C6 Cl1 1.708(9)
C6 Cl2 1.755(7)
C6 Cl3 1.778(7)
C7 Cl5 1.749(9)
C7 Cl4 1.764(7)
C7 Cl6 1.773(11)
N8 C9 1.268(6)
N8 H8 0.88(4)
C9 N10 1.331(6)
C9 C13 1.548(6)
N10 C11 1.329(6)
C11 N12 1.283(6)
C11 C14 1.549(6)
N12 H12 0.89(4)
C13 Cl7 1.723(6)
C13 Cl9 1.745(6)
C13 Cl8 1.750(5)
C14 Cl10 1.748(6)
C14 Cl11 1.754(7)
C14 Cl12 1.767(6)
N15 C16 1.268(6)
N15 H15 0.88(4)
C16 N17 1.336(7)
C16 C20 1.554(9)
N17 C18 1.309(7)
C18 N19 1.290(7)
C18 C21 1.551(7)
N19 H19 0.89(4)
C20 Cl13 1.745(5)
C20 Cl14 1.752(6)
C20 Cl15 1.796(6)
C21 Cl18 1.738(8)
C21 Cl17 1.751(7)
C21 Cl16 1.760(6)
O3 S1C 1.479(11)
O3 S1A 1.506(7)
S1A C1A 1.710(14)
S1A C2A 1.702(18)
C1A H1A1 0.9600
C1A H1A2 0.9600
C1A H1A3 0.9600
C2A H2A1 0.9600
C2A H2A2 0.9600
C2A H2A3 0.9600
S1C C1C 1.71(2)
S1C C2C 1.71(2)
C1C H1C1 0.9600
C1C H1C2 0.9600
C1C H1C3 0.9600
C2C H2C1 0.9600
C2C H2C2 0.9600
C2C H2C3 0.9600
O2 S2D 1.413(8)
O2 S2B 1.541(9)
S2B C1B 1.689(18)
S2B C3B 1.724(17)
C1B H1B1 0.9600
C1B H1B2 0.9600
C1B H1B3 0.9600
C3B H3B1 0.9600
C3B H3B2 0.9600
C3B H3B3 0.9600
S2D C3D 1.671(17)
S2D C1D 1.739(17)
C1D H1D1 0.9600
C1D H1D2 0.9600
C1D H1D3 0.9600
C3D H3D1 0.9600
C3D H3D2 0.9600
C3D H3D3 0.9600

loop_
_geom_hbond_atom_site_label_D
_geom_hbond_atom_site_label_H
_geom_hbond_atom_site_label_A
_geom_hbond_distance_DH
_geom_hbond_distance_HA
_geom_hbond_distance_DA
_geom_hbond_angle_DHA
N15 H15 O2 0.89(4) 2.35(6) 3.062(7) 137(7)
N15 H15 Cl14 0.89(4) 2.44(8) 2.927(5) 115(6)
N1 H1 Cl1 0.90(4) 2.34(5) 2.944(6) 125(5)
N1 H1 O3 0.90(4) 2.43(6) 2.997(7) 121(5)
N12 H12 Cl12 0.89(4) 2.37(6) 2.940(4) 122(5)
N12 H12 O3 0.89(4) 2.53(6) 3.009(7) 115(5)
N8 H8 Cl8 0.89(4) 2.42(7) 2.915(4) 116(6)
N8 H8 O2 0.89(4) 2.61(7) 3.057(8) 112(6)
N19 H19 Cl18 0.89(4) 2.59(8) 2.941(4) 104(6)
N19 H19 O3 0.89(4) 2.52(7) 3.194(8) 133(7)
N5 H5 Cl6 0.89(4) 2.49(8) 2.918(5) 110(6)

loop_
_geom_torsion_atom_site_label_1
_geom_torsion_atom_site_label_2
_geom_torsion_atom_site_label_3
_geom_torsion_atom_site_label_4
_geom_torsion
N12 Co1 N1 C2 157.3(5)
N5 Co1 N1 C2 -20.7(5)
N19 Co1 N1 C2 -115.0(5)
N8 Co1 N1 C2 68.8(5)
Co1 N1 C2 N3 14.2(9)
Co1 N1 C2 C6 -162.0(4)
N1 C2 N3 C4 6.3(10)
C6 C2 N3 C4 -177.3(6)
C2 N3 C4 N5 -13.2(11)
C2 N3 C4 C7 173.3(6)
N3 C4 N5 Co1 -1.4(9)
C7 C4 N5 Co1 171.6(4)
N1 Co1 N5 C4 14.7(5)
N19 Co1 N5 C4 105.9(5)
N8 Co1 N5 C4 -75.1(5)
N15 Co1 N5 C4 -165.6(5)
N1 C2 C6 Cl1 -8.9(8)
N3 C2 C6 Cl1 174.4(5)
N1 C2 C6 Cl2 -130.3(5)
N3 C2 C6 Cl2 53.0(7)
N1 C2 C6 Cl3 110.9(6)
N3 C2 C6 Cl3 -65.8(6)
N5 C4 C7 Cl5 137.7(6)
N3 C4 C7 Cl5 -48.1(7)
N5 C4 C7 Cl4 -104.2(6)
N3 C4 C7 Cl4 70.0(8)
N5 C4 C7 Cl6 13.6(8)
N3 C4 C7 Cl6 -172.2(5)
N12 Co1 N8 C9 7.2(5)
N1 Co1 N8 C9 98.9(5)
N5 Co1 N8 C9 -172.5(5)
N15 Co1 N8 C9 -83.0(5)
Co1 N8 C9 N10 3.3(8)
Co1 N8 C9 C13 -177.5(4)
N8 C9 N10 C11 -10.5(9)
C13 C9 N10 C11 170.2(5)
C9 N10 C11 N12 2.3(10)
C9 N10 C11 C14 -178.8(5)
N10 C11 N12 Co1 12.1(9)
C14 C11 N12 Co1 -166.7(4)
N1 Co1 N12 C11 -103.8(5)
N19 Co1 N12 C11 164.9(5)
N8 Co1 N12 C11 -14.1(5)
N15 Co1 N12 C11 76.4(5)
N8 C9 C13 Cl7 127.4(5)
N10 C9 C13 Cl7 -53.3(5)
N8 C9 C13 Cl9 -114.1(5)
N10 C9 C13 Cl9 65.3(5)
N8 C9 C13 Cl8 6.8(7)
N10 C9 C13 Cl8 -173.8(4)
N12 C11 C14 Cl10 -124.0(5)
N10 C11 C14 Cl10 56.9(6)
N12 C11 C14 Cl11 115.9(5)
N10 C11 C14 Cl11 -63.1(6)
N12 C11 C14 Cl12 -1.4(8)
N10 C11 C14 Cl12 179.5(5)
N12 Co1 N15 C16 69.2(4)
N5 Co1 N15 C16 -112.8(4)
N19 Co1 N15 C16 -18.5(4)
N8 Co1 N15 C16 157.8(4)
Co1 N15 C16 N17 9.6(8)
Co1 N15 C16 C20 -170.0(3)
N15 C16 N17 C18 7.0(8)
C20 C16 N17 C18 -173.4(4)
C16 N17 C18 N19 -6.8(8)
C16 N17 C18 C21 177.5(5)
N17 C18 N19 Co1 -10.1(8)
C21 C18 N19 Co1 165.4(4)
N12 Co1 N19 C18 -71.7(4)
N1 Co1 N19 C18 -163.3(4)
N5 Co1 N19 C18 108.0(4)
N15 Co1 N19 C18 18.6(4)
N15 C16 C20 Cl13 122.8(5)
N17 C16 C20 Cl13 -56.8(5)
N15 C16 C20 Cl14 -0.6(6)
N17 C16 C20 Cl14 179.8(4)
N15 C16 C20 Cl15 -119.1(5)
N17 C16 C20 Cl15 61.3(5)
N19 C18 C21 Cl18 14.2(7)
N17 C18 C21 Cl18 -169.6(4)
N19 C18 C21 Cl17 137.0(5)
N17 C18 C21 Cl17 -46.7(6)
N19 C18 C21 Cl16 -105.4(5)
N17 C18 C21 Cl16 70.8(6)
S1C O3 S1A C1A -56(2)
S1C O3 S1A C2A 40(2)
S1A O3 S1C C1C 41(2)
S1A O3 S1C C2C -55(3)
S2D O2 S2B C1B 92.2(15)
S2D O2 S2B C3B -1.7(13)
S2B O2 S2D C3D 55.1(14)
S2B O2 S2D C1D -43.3(15)
